data_2218109
loop_
_publ_author_name
'Chattopadhyay, Basab'
'Basu, Sharmila'
'Ghosh, Somnath'
'Helliwell, Madeleine'
'Mukherjee, Monika'

_publ_section_title
;
 2,2'-Diazinodimethylidyne)di-<i>o</i>-phenylene) dibenzoate
;
_journal_coeditor_code FJ2111
_journal_issue 5
_journal_name_full 'Acta Crystallographica Section E'
_journal_page_first o866
_journal_paper_doi 10.1107/S1600536808010155
_journal_volume 64
_journal_year 2008
_chemical_formula_iupac 'C28 H20 N2 O4'
_chemical_formula_moiety 'C28 H20 N2 O4'
_chemical_formula_sum 'C28 H20 N2 O4'
_chemical_formula_weight 448.46
_chemical_name_common N,N'-di-(2,2'-dibenzoyloxy)benzylidenehydrazine
_chemical_name_systematic
;
2,2'-(Diazinodimethylidyne)di-<i>o</i>-phenylene dibenzoate
;
_space_group_IT_number 2
_space_group_name_Hall '-P 1'
_symmetry_cell_setting triclinic
_symmetry_space_group_name_Hall '-P 1'
_symmetry_space_group_name_H-M 'P -1'
_atom_sites_solution_hydrogens geom
_atom_sites_solution_primary direct
_atom_sites_solution_secondary difmap
_audit_creation_method SHELXL-97
_cell_angle_alpha 73.201(2)
_cell_angle_beta 82.066(3)
_cell_angle_gamma 74.441(2)
_cell_formula_units_Z 1
_cell_length_a 5.5442(9)
_cell_length_b 7.9966(13)
_cell_length_c 13.455(2)
_cell_measurement_reflns_used 1976
_cell_measurement_temperature 100(2)
_cell_measurement_theta_max 27.54
_cell_measurement_theta_min 2.44
_cell_volume 548.95(15)
_computing_cell_refinement 'SAINT (Bruker, 2007)'
_computing_data_collection 'SMART (Bruker, 2007)'
_computing_data_reduction 'SAINT (Bruker, 2007)'
_computing_molecular_graphics 'DIAMOND (Brandenburg, 1999)'
_computing_publication_material 'SHELXL97 (Sheldrick, 2008) and PLATON (Spek, 2003)'
_computing_structure_refinement 'SHELXL97 (Sheldrick, 2008)'
_computing_structure_solution 'SHELXS97 (Sheldrick, 2008)'
_diffrn_ambient_temperature 100(2)
_diffrn_measured_fraction_theta_full 0.977
_diffrn_measured_fraction_theta_max 0.977
_diffrn_measurement_device_type 'Bruker SMART CCD area-detector'
_diffrn_measurement_method '\f and \w'
_diffrn_radiation_monochromator graphite
_diffrn_radiation_source 'fine-focus sealed tube'
_diffrn_radiation_type MoK\a
_diffrn_radiation_wavelength 0.71073
_diffrn_reflns_av_R_equivalents 0.1167
_diffrn_reflns_av_sigmaI/netI 0.0685
_diffrn_reflns_limit_h_max 3
_diffrn_reflns_limit_h_min -6
_diffrn_reflns_limit_k_max 9
_diffrn_reflns_limit_k_min -9
_diffrn_reflns_limit_l_max 15
_diffrn_reflns_limit_l_min -15
_diffrn_reflns_number 2797
_diffrn_reflns_theta_full 25.00
_diffrn_reflns_theta_max 25.00
_diffrn_reflns_theta_min 1.58
_exptl_absorpt_coefficient_mu 0.092
_exptl_absorpt_correction_type none
_exptl_crystal_colour 'pale yellow'
_exptl_crystal_density_diffrn 1.357
_exptl_crystal_density_method 'not measured'
_exptl_crystal_description block
_exptl_crystal_F_000 234
_exptl_crystal_size_max 0.35
_exptl_crystal_size_mid 0.20
_exptl_crystal_size_min 0.20
_refine_diff_density_max 0.237
_refine_diff_density_min -0.281
_refine_ls_extinction_method none
_refine_ls_goodness_of_fit_ref 1.026
_refine_ls_hydrogen_treatment constr
_refine_ls_matrix_type full
_refine_ls_number_parameters 154
_refine_ls_number_reflns 1885
_refine_ls_number_restraints 0
_refine_ls_restrained_S_all 1.026
_refine_ls_R_factor_all 0.0552
_refine_ls_R_factor_gt 0.0514
_refine_ls_shift/su_max 0.000
_refine_ls_shift/su_mean 0.000
_refine_ls_structure_factor_coef Fsqd
_refine_ls_weighting_details 'calc w=1/[\s^2^(Fo^2^)+(0.0874P)^2^+0.0721P] where P=(Fo^2^+2Fc^2^)/3'
_refine_ls_weighting_scheme calc
_refine_ls_wR_factor_gt 0.1301
_refine_ls_wR_factor_ref 0.1345
_reflns_number_gt 1692
_reflns_number_total 1885
_reflns_threshold_expression I>2\s(I)
_cod_data_source_file fj2111.cif
_cod_data_source_block I
_cod_original_cell_volume 548.94(15)
_cod_database_code 2218109
_cod_database_fobs_code 2218109

loop_
_symmetry_equiv_pos_as_xyz
'x, y, z'
'-x, -y, -z'

loop_
_atom_site_type_symbol
_atom_site_label
_atom_site_fract_x
_atom_site_fract_y
_atom_site_fract_z
_atom_site_U_iso_or_equiv
_atom_site_adp_type
_atom_site_calc_flag
_atom_site_refinement_flags
_atom_site_occupancy
O O1 -0.60203(19) -0.17401(13) 0.23034(8) 0.0250(3) Uani d . 1
O O2 -0.3270(2) -0.15072(14) 0.33163(8) 0.0299(3) Uani d . 1
N N1 -0.1081(2) 0.06358(16) 0.01102(9) 0.0256(3) Uani d . 1
C C1 -0.2578(3) -0.01150(19) 0.07886(11) 0.0246(4) Uani d . 1
H H1 -0.2140 -0.1383 0.1073 0.029 Uiso calc R 1
C C2 -0.4964(3) 0.09474(19) 0.11375(11) 0.0239(4) Uani d . 1
C C3 -0.5716(3) 0.2813(2) 0.07164(12) 0.0273(4) Uani d . 1
H H3 -0.4643 0.3410 0.0206 0.033 Uiso calc R 1
C C4 -0.7999(3) 0.3799(2) 0.10330(12) 0.0291(4) Uani d . 1
H H4 -0.8471 0.5066 0.0747 0.035 Uiso calc R 1
C C5 -0.9593(3) 0.2945(2) 0.17645(12) 0.0287(4) Uani d . 1
H H5 -1.1170 0.3624 0.1972 0.034 Uiso calc R 1
C C6 -0.8898(3) 0.1100(2) 0.21961(11) 0.0263(4) Uani d . 1
H H6 -0.9986 0.0508 0.2700 0.032 Uiso calc R 1
C C7 -0.6600(3) 0.01385(19) 0.18816(11) 0.0240(4) Uani d . 1
C C8 -0.4341(3) -0.24172(19) 0.30508(11) 0.0228(4) Uani d . 1
C C9 -0.3993(3) -0.43981(19) 0.34806(11) 0.0231(4) Uani d . 1
C C10 -0.2123(3) -0.5285(2) 0.41615(12) 0.0264(4) Uani d . 1
H H10 -0.1100 -0.4633 0.4326 0.032 Uiso calc R 1
C C11 -0.1736(3) -0.7120(2) 0.46053(12) 0.0283(4) Uani d . 1
H H11 -0.0454 -0.7729 0.5076 0.034 Uiso calc R 1
C C12 -0.3236(3) -0.8067(2) 0.43577(12) 0.0293(4) Uani d . 1
H H12 -0.2985 -0.9326 0.4664 0.035 Uiso calc R 1
C C13 -0.5087(3) -0.7186(2) 0.36691(12) 0.0287(4) Uani d . 1
H H13 -0.6087 -0.7845 0.3496 0.034 Uiso calc R 1
C C14 -0.5495(3) -0.5342(2) 0.32285(12) 0.0264(4) Uani d . 1
H H14 -0.6781 -0.4733 0.2761 0.032 Uiso calc R 1

loop_
_atom_site_aniso_label
_atom_site_aniso_U_11
_atom_site_aniso_U_22
_atom_site_aniso_U_33
_atom_site_aniso_U_12
_atom_site_aniso_U_13
_atom_site_aniso_U_23
O1 0.0317(6) 0.0174(6) 0.0274(6) -0.0070(4) -0.0069(4) -0.0048(4)
O2 0.0394(6) 0.0212(6) 0.0337(6) -0.0127(5) -0.0095(5) -0.0061(4)
N1 0.0305(7) 0.0198(6) 0.0267(7) -0.0039(5) -0.0036(5) -0.0077(5)
C1 0.0334(8) 0.0167(7) 0.0249(7) -0.0057(6) -0.0065(6) -0.0058(6)
C2 0.0307(8) 0.0199(8) 0.0233(7) -0.0067(6) -0.0049(6) -0.0073(6)
C3 0.0328(8) 0.0211(8) 0.0280(8) -0.0075(6) -0.0037(6) -0.0049(6)
C4 0.0362(9) 0.0177(7) 0.0329(8) -0.0037(6) -0.0076(6) -0.0061(6)
C5 0.0290(8) 0.0261(8) 0.0326(8) -0.0023(6) -0.0052(6) -0.0129(6)
C6 0.0294(8) 0.0265(8) 0.0264(8) -0.0095(6) -0.0026(6) -0.0093(6)
C7 0.0317(8) 0.0176(7) 0.0257(8) -0.0062(6) -0.0089(6) -0.0068(6)
C8 0.0270(7) 0.0201(8) 0.0224(7) -0.0067(6) -0.0005(6) -0.0070(6)
C9 0.0274(8) 0.0201(8) 0.0240(7) -0.0077(6) 0.0005(6) -0.0083(6)
C10 0.0311(8) 0.0226(8) 0.0285(8) -0.0090(6) -0.0039(6) -0.0083(6)
C11 0.0316(8) 0.0223(8) 0.0293(8) -0.0043(6) -0.0047(6) -0.0050(6)
C12 0.0360(9) 0.0169(7) 0.0337(8) -0.0064(6) 0.0019(6) -0.0065(6)
C13 0.0318(8) 0.0222(8) 0.0366(9) -0.0108(6) -0.0003(6) -0.0114(6)
C14 0.0283(8) 0.0214(8) 0.0310(8) -0.0069(6) -0.0028(6) -0.0081(6)

loop_
_atom_type_symbol
_atom_type_description
_atom_type_scat_dispersion_real
_atom_type_scat_dispersion_imag
_atom_type_scat_source
C C 0.0033 0.0016 'International Tables Vol C Tables 4.2.6.8 and 6.1.1.4'
H H 0.0000 0.0000 'International Tables Vol C Tables 4.2.6.8 and 6.1.1.4'
N N 0.0061 0.0033 'International Tables Vol C Tables 4.2.6.8 and 6.1.1.4'
O O 0.0106 0.0060 'International Tables Vol C Tables 4.2.6.8 and 6.1.1.4'

loop_
_geom_angle_atom_site_label_1
_geom_angle_atom_site_label_2
_geom_angle_atom_site_label_3
_geom_angle_site_symmetry_3
_geom_angle
C8 O1 C7 . 116.52(10)
C1 N1 N1 2 111.37(15)
N1 C1 C2 . 121.02(13)
N1 C1 H1 . 119.5
C2 C1 H1 . 119.5
C7 C2 C3 . 117.32(14)
C7 C2 C1 . 121.33(13)
C3 C2 C1 . 121.33(13)
C4 C3 C2 . 120.94(14)
C4 C3 H3 . 119.5
C2 C3 H3 . 119.5
C5 C4 C3 . 120.14(14)
C5 C4 H4 . 119.9
C3 C4 H4 . 119.9
C4 C5 C6 . 120.20(14)
C4 C5 H5 . 119.9
C6 C5 H5 . 119.9
C7 C6 C5 . 118.95(14)
C7 C6 H6 . 120.5
C5 C6 H6 . 120.5
C6 C7 C2 . 122.43(14)
C6 C7 O1 . 117.04(13)
C2 C7 O1 . 120.43(13)
O2 C8 O1 . 123.28(13)
O2 C8 C9 . 125.08(13)
O1 C8 C9 . 111.63(12)
C10 C9 C14 . 120.38(14)
C10 C9 C8 . 117.36(13)
C14 C9 C8 . 122.25(13)
C9 C10 C11 . 120.26(13)
C9 C10 H10 . 119.9
C11 C10 H10 . 119.9
C10 C11 C12 . 119.53(14)
C10 C11 H11 . 120.2
C12 C11 H11 . 120.2
C13 C12 C11 . 120.28(14)
C13 C12 H12 . 119.9
C11 C12 H12 . 119.9
C12 C13 C14 . 120.35(13)
C12 C13 H13 . 119.8
C14 C13 H13 . 119.8
C13 C14 C9 . 119.19(14)
C13 C14 H14 . 120.4
C9 C14 H14 . 120.4

loop_
_geom_bond_atom_site_label_1
_geom_bond_atom_site_label_2
_geom_bond_site_symmetry_2
_geom_bond_distance
O1 C8 . 1.3580(18)
O1 C7 . 1.4073(17)
O2 C8 . 1.2045(17)
N1 C1 . 1.274(2)
N1 N1 2 1.408(2)
C1 C2 . 1.466(2)
C1 H1 . 0.9500
C2 C7 . 1.390(2)
C2 C3 . 1.401(2)
C3 C4 . 1.384(2)
C3 H3 . 0.9500
C4 C5 . 1.383(2)
C4 H4 . 0.9500
C5 C6 . 1.387(2)
C5 H5 . 0.9500
C6 C7 . 1.381(2)
C6 H6 . 0.9500
C8 C9 . 1.489(2)
C9 C10 . 1.382(2)
C9 C14 . 1.393(2)
C10 C11 . 1.384(2)
C10 H10 . 0.9500
C11 C12 . 1.392(2)
C11 H11 . 0.9500
C12 C13 . 1.380(2)
C12 H12 . 0.9500
C13 C14 . 1.389(2)
C13 H13 . 0.9500
C14 H14 . 0.9500

loop_
_geom_hbond_atom_site_label_D
_geom_hbond_atom_site_label_H
_geom_hbond_atom_site_label_A
_geom_hbond_site_symmetry_A
_geom_hbond_distance_DH
_geom_hbond_distance_HA
_geom_hbond_distance_DA
_geom_hbond_angle_DHA
_geom_hbond_publ_flag
C6 H6 O2 1_455 0.95 2.64 3.519(2) 153.5 y
C5 H5 Cg1 1_465 0.95 2.79 3.510(2) 133 y

loop_
_geom_torsion_atom_site_label_1
_geom_torsion_atom_site_label_2
_geom_torsion_atom_site_label_3
_geom_torsion_atom_site_label_4
_geom_torsion_site_symmetry_1
_geom_torsion
N1 N1 C1 C2 2 -179.77(13)
N1 C1 C2 C7 . -179.63(13)
N1 C1 C2 C3 . 1.9(2)
C7 C2 C3 C4 . 0.0(2)
C1 C2 C3 C4 . 178.48(13)
C2 C3 C4 C5 . -0.9(2)
C3 C4 C5 C6 . 1.0(2)
C4 C5 C6 C7 . -0.1(2)
C5 C6 C7 C2 . -0.8(2)
C5 C6 C7 O1 . -177.14(12)
C3 C2 C7 C6 . 0.9(2)
C1 C2 C7 C6 . -177.63(13)
C3 C2 C7 O1 . 177.10(12)
C1 C2 C7 O1 . -1.4(2)
C8 O1 C7 C6 . -104.90(14)
C8 O1 C7 C2 . 78.69(16)
C7 O1 C8 O2 . -3.9(2)
C7 O1 C8 C9 . 176.64(11)
O2 C8 C9 C10 . -6.7(2)
O1 C8 C9 C10 . 172.76(12)
O2 C8 C9 C14 . 172.44(14)
O1 C8 C9 C14 . -8.13(19)
C14 C9 C10 C11 . -0.4(2)
C8 C9 C10 C11 . 178.68(12)
C9 C10 C11 C12 . 0.3(2)
C10 C11 C12 C13 . 0.4(2)
C11 C12 C13 C14 . -1.0(2)
C12 C13 C14 C9 . 0.8(2)
C10 C9 C14 C13 . -0.1(2)
C8 C9 C14 C13 . -179.14(12)
